data_4303401
loop_
_publ_author_name
'Jian Zhang'
'Fangrui Zheng'
'Hoi-Shan Chan'
'Zuowei Xie'

_publ_section_title
;
Reaction of a 14-Vertex Carborane with Nucleophiles: Formation
of nido-C2B12, nido-C2B11, and closo-CB11 Carborane Anions
;
_journal_name_full 'Inorganic Chemistry'
_journal_page_first 9786
_journal_page_last 9791
_journal_paper_doi 10.1021/ic901335w
_journal_volume 48
_journal_year 2009
_chemical_formula_sum 'C33 H114 B33 Cl3 N6'
_chemical_formula_weight 1058.38
_chemical_name_systematic
; 
 ? 
;
_space_group_IT_number 62
_symmetry_cell_setting orthorhombic
_symmetry_space_group_name_Hall '-P 2ac 2n'
_symmetry_space_group_name_H-M 'P n m a'
_atom_sites_solution_hydrogens geom
_atom_sites_solution_primary direct
_atom_sites_solution_secondary difmap
_audit_creation_method SHELXL-97
_cell_angle_alpha 90.00
_cell_angle_beta 90.00
_cell_angle_gamma 90.00
_cell_formula_units_Z 4
_cell_length_a 11.8388(15)
_cell_length_b 34.882(4)
_cell_length_c 16.429(2)
_cell_measurement_temperature 173(2)
_cell_volume 6784.5(14)
_computing_cell_refinement 'BRUKER KAPPA APEXII DUO DIFFRACTOMETER'
_computing_data_collection 'BRUKER KAPPA APEXII DUO DIFFRACTOMETER'
_computing_data_reduction 'BRUKER KAPPA APEXII DUO DIFFRACTOMETER'
_computing_molecular_graphics 'SIEMENS SHELXTL'
_computing_publication_material 'SIEMENS SHELXTL'
_computing_structure_refinement 'SHELXL-97 (Sheldrick, 1997)'
_computing_structure_solution 'SHELXS-97 (Sheldrick, 1990)'
_diffrn_ambient_temperature 173(2)
_diffrn_measured_fraction_theta_full 1.000
_diffrn_measured_fraction_theta_max 1.000
_diffrn_measurement_device_type 'BRUKER KAPPA APEXII DUO DIFFRACTOMETER'
_diffrn_measurement_method 'OMEGA SCAN'
_diffrn_radiation_monochromator graphite
_diffrn_radiation_source 'fine-focus sealed tube'
_diffrn_radiation_type MoK\a
_diffrn_radiation_wavelength 0.71073
_diffrn_reflns_av_R_equivalents 0.0827
_diffrn_reflns_av_sigmaI/netI 0.0590
_diffrn_reflns_limit_h_max 14
_diffrn_reflns_limit_h_min -14
_diffrn_reflns_limit_k_max 41
_diffrn_reflns_limit_k_min -27
_diffrn_reflns_limit_l_max 15
_diffrn_reflns_limit_l_min -19
_diffrn_reflns_number 50071
_diffrn_reflns_theta_full 25.00
_diffrn_reflns_theta_max 25.00
_diffrn_reflns_theta_min 1.37
_exptl_absorpt_coefficient_mu 0.166
_exptl_absorpt_correction_T_max 1.000
_exptl_absorpt_correction_T_min 0.697990
_exptl_absorpt_correction_type multi-scan
_exptl_crystal_colour colourless
_exptl_crystal_density_diffrn 1.036
_exptl_crystal_density_method 'not measured'
_exptl_crystal_description block
_exptl_crystal_F_000 2280
_exptl_crystal_size_max 0.40
_exptl_crystal_size_mid 0.30
_exptl_crystal_size_min 0.20
_refine_diff_density_max 0.873
_refine_diff_density_min -0.651
_refine_diff_density_rms 0.088
_refine_ls_extinction_method none
_refine_ls_goodness_of_fit_ref 1.035
_refine_ls_hydrogen_treatment riding
_refine_ls_matrix_type full
_refine_ls_number_parameters 371
_refine_ls_number_reflns 6070
_refine_ls_number_restraints 0
_refine_ls_restrained_S_all 1.035
_refine_ls_R_factor_all 0.1626
_refine_ls_R_factor_gt 0.1056
_refine_ls_shift/su_max 0.000
_refine_ls_shift/su_mean 0.000
_refine_ls_structure_factor_coef Fsqd
_refine_ls_weighting_details 'calc w=1/[\s^2^(Fo^2^)+(0.1319P)^2^+24.8388P] where P=(Fo^2^+2Fc^2^)/3'
_refine_ls_weighting_scheme calc
_refine_ls_wR_factor_gt 0.2622
_refine_ls_wR_factor_ref 0.3113
_reflns_number_gt 3749
_reflns_number_total 6070
_reflns_threshold_expression >2sigma(I)
_cod_data_source_file ic901335w_si_002_2.cif
_cod_data_source_block '[(Me3NH)2Cl][4]'
_cod_depositor_comments
;
The following automatic conversions were performed:
'_symmetry_cell_setting' value 'Orthorhombic' changed to 'orthorhombic'
according to '/home/saulius/struct/CIF-dictionaries/cif_core.dic'
dictionary named 'cif_core.dic' version 2.4.1 from
2010-06-29.

'_exptl_absorpt_correction_type' value 'Multiscan' changed to
'multi-scan' according to
'/home/saulius/struct/CIF-dictionaries/cif_core.dic' dictionary named
'cif_core.dic' version 2.4.1 from 2010-06-29.

Automatic conversion script
Id: cif_fix_enum 1527 2010-12-29 10:47:43Z saulius 
;
_cod_original_cell_volume 6784.6(15)
_cod_database_code 4303401

loop_
_symmetry_equiv_pos_as_xyz
'x, y, z'
'-x+1/2, -y, z+1/2'
'-x, y+1/2, -z'
'x+1/2, -y+1/2, -z+1/2'
'-x, -y, -z'
'x-1/2, y, -z-1/2'
'x, -y-1/2, z'
'-x-1/2, y-1/2, z-1/2'

loop_
_atom_site_label
_atom_site_type_symbol
_atom_site_fract_x
_atom_site_fract_y
_atom_site_fract_z
_atom_site_U_iso_or_equiv
_atom_site_adp_type
_atom_site_occupancy
_atom_site_symmetry_multiplicity
_atom_site_calc_flag
_atom_site_refinement_flags
_atom_site_disorder_assembly
_atom_site_disorder_group
C8 C 0.9892(3) 0.05767(14) 0.6272(3) 0.0270(11) Uani 1 1 d . . .
C9 C 0.9904(4) 0.09873(15) 0.5880(3) 0.0347(12) Uani 1 1 d . . .
C11 C 1.0842(4) 0.03509(17) 0.5833(3) 0.0443(14) Uani 1 1 d . . .
H11A H 1.1495 0.0314 0.6201 0.053 Uiso 1 1 calc R . .
H11B H 1.0564 0.0096 0.5659 0.053 Uiso 1 1 calc R . .
C12 C 1.1177(7) 0.0584(2) 0.5110(5) 0.095(3) Uani 1 1 d . . .
H12A H 1.0811 0.0481 0.4615 0.114 Uiso 1 1 calc R . .
H12B H 1.2006 0.0571 0.5034 0.114 Uiso 1 1 calc R . .
C13 C 1.0822(6) 0.0993(2) 0.5238(4) 0.067(2) Uani 1 1 d . . .
H13A H 1.0530 0.1104 0.4725 0.081 Uiso 1 1 calc R . .
H13B H 1.1470 0.1149 0.5425 0.081 Uiso 1 1 calc R . .
B1 B 0.7688(5) 0.08560(18) 0.6395(5) 0.0454(17) Uani 1 1 d . . .
H1 H 0.6900 0.0701 0.6209 0.055 Uiso 1 1 calc R . .
B2 B 0.8567(5) 0.03930(17) 0.6420(4) 0.0380(15) Uani 1 1 d . . .
H2 H 0.7942 0.0172 0.6213 0.046 Uiso 1 1 calc R . .
B3 B 0.8798(5) 0.06876(17) 0.5621(4) 0.0360(14) Uani 1 1 d . . .
H3 H 0.8618 0.0559 0.5010 0.043 Uiso 1 1 calc R . .
B4 B 0.8566(6) 0.11728(18) 0.5698(4) 0.0423(15) Uani 1 1 d . . .
H4 H 0.8233 0.1311 0.5131 0.051 Uiso 1 1 calc R . .
B5 B 0.8147(5) 0.13668(17) 0.6597(4) 0.0402(15) Uani 1 1 d . . .
H5 H 0.7567 0.1618 0.6525 0.048 Uiso 1 1 calc R . .
B6 B 0.7918(5) 0.10774(19) 0.7464(4) 0.0456(16) Uani 1 1 d . . .
H6 H 0.7219 0.1164 0.7885 0.055 Uiso 1 1 calc R . .
B7 B 0.8165(6) 0.0588(2) 0.7358(5) 0.0537(19) Uani 1 1 d . . .
H7 H 0.7599 0.0397 0.7726 0.064 Uiso 1 1 calc R . .
B10 B 0.9594(5) 0.13827(18) 0.6341(4) 0.0382(14) Uani 1 1 d . . .
H10 H 1.0336 0.1581 0.6303 0.046 Uiso 1 1 calc R . .
B11 B 0.9144(5) 0.13485(18) 0.7371(4) 0.0366(14) Uani 1 1 d . . .
H11 H 0.9672 0.1549 0.7744 0.044 Uiso 1 1 calc R . .
B12 B 0.9155(6) 0.08730(19) 0.7831(4) 0.0459(16) Uani 1 1 d . . .
H12 H 0.9697 0.0876 0.8390 0.055 Uiso 1 1 calc R . .
B13 B 0.9577(6) 0.04803(18) 0.7191(4) 0.0405(15) Uani 1 1 d . . .
H13 H 1.0310 0.0330 0.7481 0.049 Uiso 1 1 calc R . .
C8' C -0.0352(4) 0.22833(14) 0.3940(4) 0.0389(13) Uani 1 1 d . . .
C11' C -0.1520(5) 0.2164(2) 0.4266(6) 0.099(4) Uani 1 1 d . . .
H11C H -0.2017 0.2084 0.3812 0.119 Uiso 1 1 calc R . .
H11D H -0.1444 0.1946 0.4650 0.119 Uiso 1 1 calc R . .
C12' C -0.2001(9) 0.2500 0.4686(7) 0.123(7) Uani 1 2 d S . .
H12C H -0.1786 0.2500 0.5269 0.148 Uiso 1 2 calc SR . .
H12D H -0.2835 0.2500 0.4646 0.148 Uiso 1 2 calc SR . .
N1 N 0.4637(3) 0.17514(14) 0.5108(3) 0.0416(11) Uani 1 1 d . . .
H1A H 0.4609 0.1971 0.5428 0.050 Uiso 1 1 calc R . .
N2 N 0.7099(4) 0.08569(13) 0.2775(3) 0.0457(12) Uani 1 1 d . . .
H2A H 0.6460 0.0860 0.3105 0.055 Uiso 1 1 calc R . .
N3 N 0.2440(4) 0.2500 0.7159(3) 0.0239(12) Uani 1 2 d S . .
H3A H 0.3068 0.2500 0.6819 0.029 Uiso 1 2 calc SR . .
N4 N 0.5042(9) 0.0091(3) 0.4843(6) 0.035(3) Uani 0.50 1 d P . .
C21 C 0.4779(4) 0.18899(16) 0.4263(3) 0.0406(13) Uani 1 1 d . . .
H21A H 0.5521 0.2011 0.4206 0.061 Uiso 1 1 calc R . .
H21B H 0.4186 0.2077 0.4138 0.061 Uiso 1 1 calc R . .
H21C H 0.4723 0.1673 0.3886 0.061 Uiso 1 1 calc R . .
C22 C 0.3561(4) 0.15538(15) 0.5249(3) 0.0366(12) Uani 1 1 d . . .
H22A H 0.3533 0.1461 0.5812 0.055 Uiso 1 1 calc R . .
H22B H 0.3495 0.1336 0.4875 0.055 Uiso 1 1 calc R . .
H22C H 0.2935 0.1732 0.5156 0.055 Uiso 1 1 calc R . .
C23 C 0.5620(4) 0.15346(18) 0.5403(3) 0.0457(14) Uani 1 1 d . . .
H23A H 0.5471 0.1441 0.5955 0.069 Uiso 1 1 calc R . .
H23B H 0.6285 0.1702 0.5409 0.069 Uiso 1 1 calc R . .
H23C H 0.5760 0.1316 0.5041 0.069 Uiso 1 1 calc R . .
C24 C 0.6718(6) 0.0907(2) 0.1928(4) 0.072(2) Uani 1 1 d . . .
H24A H 0.6282 0.0682 0.1759 0.107 Uiso 1 1 calc R . .
H24B H 0.7377 0.0937 0.1572 0.107 Uiso 1 1 calc R . .
H24C H 0.6243 0.1137 0.1890 0.107 Uiso 1 1 calc R . .
C25 C 0.7838(7) 0.1177(2) 0.3039(4) 0.076(2) Uani 1 1 d . . .
H25A H 0.7458 0.1422 0.2935 0.114 Uiso 1 1 calc R . .
H25B H 0.8549 0.1168 0.2734 0.114 Uiso 1 1 calc R . .
H25C H 0.7995 0.1153 0.3622 0.114 Uiso 1 1 calc R . .
C26 C 0.7662(7) 0.04823(19) 0.2892(5) 0.075(2) Uani 1 1 d . . .
H26A H 0.7165 0.0277 0.2698 0.112 Uiso 1 1 calc R . .
H26B H 0.7822 0.0444 0.3472 0.112 Uiso 1 1 calc R . .
H26C H 0.8370 0.0478 0.2584 0.112 Uiso 1 1 calc R . .
C27 C 0.1773(4) 0.21494(14) 0.6975(3) 0.0371(12) Uani 1 1 d . . .
H27A H 0.1523 0.2156 0.6406 0.056 Uiso 1 1 calc R . .
H27B H 0.1112 0.2139 0.7334 0.056 Uiso 1 1 calc R . .
H27C H 0.2243 0.1922 0.7063 0.056 Uiso 1 1 calc R . .
C28 C 0.2855(6) 0.2500 0.8016(4) 0.0361(17) Uani 1 2 d S . .
H28A H 0.3282 0.2264 0.8120 0.054 Uiso 0.50 1 calc PR . .
H28B H 0.2210 0.2513 0.8389 0.054 Uiso 1 2 calc SR . .
H28C H 0.3347 0.2722 0.8103 0.054 Uiso 0.50 1 calc PR . .
C29 C 0.4896(12) 0.0205(4) 0.5688(7) 0.056(3) Uani 0.50 1 d P . .
C30 C 0.4192(9) -0.0171(3) 0.4505(7) 0.043(3) Uani 0.50 1 d P . .
Cl1 Cl 0.47126(13) 0.2500 0.61953(10) 0.0314(4) Uani 1 2 d S . .
Cl2 Cl 0.48519(13) 0.08240(4) 0.37291(9) 0.0523(5) Uani 1 1 d . . .
B1' B 0.1909(6) 0.2500 0.4123(5) 0.0326(18) Uani 1 2 d S . .
H1' H 0.2420 0.2500 0.4696 0.039 Uiso 1 2 calc SR . .
B2' B 0.0904(6) 0.2086(2) 0.4253(8) 0.098(4) Uani 1 1 d . . .
H2' H 0.1031 0.1849 0.4704 0.117 Uiso 1 1 calc R . .
B3' B 0.0485(7) 0.2500 0.4639(5) 0.054(3) Uani 1 2 d S . .
H3' H 0.0730 0.2500 0.5297 0.065 Uiso 1 2 calc SR . .
B6' B 0.2215(10) 0.2500 0.3026(7) 0.201(16) Uani 1 2 d S . .
H6' H 0.3107 0.2500 0.2798 0.241 Uiso 1 2 calc SR . .
B7' B 0.1739(7) 0.2089(4) 0.3427(10) 0.181(9) Uani 1 1 d . . .
H7' H 0.2340 0.1841 0.3405 0.217 Uiso 1 1 calc R . .
B12' B 0.1098(7) 0.2282(7) 0.2552(6) 0.29(2) Uani 1 1 d . . .
H12' H 0.0805 0.2198 0.1929 0.343 Uiso 1 1 calc R . .
B13' B 0.0294(7) 0.2033(4) 0.3276(10) 0.169(8) Uani 1 1 d . . .
H13' H -0.0332 0.1848 0.2948 0.203 Uiso 1 1 calc R . .
C31 C 0.3762(8) 0.0065(4) 0.5308(8) 0.053(3) Uani 0.50 1 d P . .
H12E H 0.984(4) 0.1072(15) 0.741(3) 0.039(14) Uiso 1 1 d . . .

loop_
_atom_site_aniso_label
_atom_site_aniso_U_11
_atom_site_aniso_U_22
_atom_site_aniso_U_33
_atom_site_aniso_U_23
_atom_site_aniso_U_13
_atom_site_aniso_U_12
C8 0.026(2) 0.026(3) 0.030(2) -0.008(2) -0.0048(18) 0.0026(19)
C9 0.046(3) 0.028(3) 0.030(2) -0.003(2) 0.005(2) -0.013(2)
C11 0.045(3) 0.042(4) 0.045(3) -0.016(3) 0.003(2) 0.003(3)
C12 0.107(6) 0.073(6) 0.105(6) 0.007(5) 0.077(5) 0.016(5)
C13 0.085(5) 0.052(4) 0.065(4) -0.014(3) 0.037(4) -0.018(4)
B1 0.031(3) 0.025(4) 0.081(5) -0.015(3) -0.013(3) -0.002(3)
B2 0.030(3) 0.019(3) 0.065(4) -0.005(3) 0.003(3) -0.003(2)
B3 0.047(3) 0.022(3) 0.039(3) -0.004(3) -0.020(3) -0.001(3)
B4 0.064(4) 0.023(4) 0.041(3) -0.001(3) -0.018(3) 0.000(3)
B5 0.046(3) 0.016(3) 0.059(4) -0.008(3) -0.018(3) 0.004(3)
B6 0.044(3) 0.036(4) 0.056(4) -0.003(3) 0.014(3) 0.002(3)
B7 0.062(4) 0.032(4) 0.067(5) 0.002(3) 0.027(4) -0.002(3)
B10 0.047(3) 0.030(4) 0.038(3) -0.001(3) -0.004(3) -0.015(3)
B11 0.043(3) 0.024(3) 0.042(3) -0.009(3) -0.001(3) 0.005(3)
B12 0.068(4) 0.035(4) 0.035(3) 0.000(3) 0.012(3) 0.013(3)
B13 0.063(4) 0.028(4) 0.031(3) -0.002(3) 0.001(3) 0.011(3)
C8' 0.030(2) 0.019(3) 0.068(4) 0.002(3) -0.017(2) -0.001(2)
C11' 0.038(3) 0.088(7) 0.172(9) 0.100(7) -0.024(4) -0.023(4)
C12' 0.045(6) 0.28(2) 0.046(6) 0.000 -0.002(5) 0.000
N1 0.034(2) 0.047(3) 0.044(3) 0.015(2) 0.0006(19) 0.002(2)
N2 0.069(3) 0.030(3) 0.038(2) -0.002(2) -0.004(2) -0.005(2)
N3 0.028(3) 0.019(3) 0.025(3) 0.000 -0.001(2) 0.000
N4 0.037(4) 0.030(9) 0.039(7) -0.010(5) -0.004(5) -0.001(6)
C21 0.045(3) 0.043(4) 0.034(3) 0.014(2) 0.009(2) 0.003(2)
C22 0.033(2) 0.038(3) 0.039(3) 0.007(2) 0.002(2) -0.001(2)
C23 0.039(3) 0.054(4) 0.044(3) 0.008(3) -0.002(2) 0.015(3)
C24 0.070(4) 0.101(6) 0.044(4) 0.005(4) -0.005(3) -0.006(4)
C25 0.104(6) 0.051(5) 0.073(5) -0.018(4) -0.006(4) -0.024(4)
C26 0.103(6) 0.036(4) 0.084(5) 0.011(4) 0.015(4) 0.011(4)
C27 0.044(3) 0.022(3) 0.046(3) -0.002(2) -0.008(2) -0.002(2)
C28 0.041(4) 0.038(5) 0.029(4) 0.000 -0.009(3) 0.000
C29 0.083(9) 0.040(8) 0.044(7) -0.024(6) 0.011(6) -0.009(7)
C30 0.040(6) 0.033(7) 0.055(7) -0.009(5) -0.014(5) -0.012(5)
Cl1 0.0321(8) 0.0287(10) 0.0335(9) 0.000 0.0007(7) 0.000
Cl2 0.0688(10) 0.0394(9) 0.0487(8) -0.0019(7) 0.0061(7) 0.0039(7)
B1' 0.033(4) 0.027(5) 0.038(4) 0.000 -0.014(3) 0.000
B2' 0.043(4) 0.026(4) 0.224(13) 0.035(6) -0.057(6) -0.003(3)
B3' 0.040(5) 0.098(9) 0.025(4) 0.000 -0.017(4) 0.000
B6' 0.027(6) 0.56(5) 0.019(5) 0.000 -0.011(4) 0.000
B7' 0.040(5) 0.199(15) 0.305(19) -0.239(15) -0.067(8) 0.052(6)
B12' 0.039(4) 0.72(6) 0.104(8) -0.25(2) -0.015(5) 0.037(11)
B13' 0.038(4) 0.162(12) 0.308(19) -0.201(13) -0.062(8) 0.028(6)
C31 0.023(5) 0.062(9) 0.073(8) 0.008(7) 0.010(5) 0.010(5)

loop_
_atom_type_symbol
_atom_type_description
_atom_type_scat_dispersion_real
_atom_type_scat_dispersion_imag
_atom_type_scat_source
C C 0.0033 0.0016 'International Tables Vol C Tables 4.2.6.8 and 6.1.1.4'
H H 0.0000 0.0000 'International Tables Vol C Tables 4.2.6.8 and 6.1.1.4'
B B 0.0013 0.0007 'International Tables Vol C Tables 4.2.6.8 and 6.1.1.4'
N N 0.0061 0.0033 'International Tables Vol C Tables 4.2.6.8 and 6.1.1.4'
Cl Cl 0.1484 0.1585 'International Tables Vol C Tables 4.2.6.8 and 6.1.1.4'

loop_
_geom_angle_atom_site_label_1
_geom_angle_atom_site_label_2
_geom_angle_atom_site_label_3
_geom_angle
_geom_angle_site_symmetry_1
_geom_angle_site_symmetry_3
_geom_angle_publ_flag
C11 C8 C9 105.4(4) . . ?
C11 C8 B13 120.3(4) . . ?
C9 C8 B13 125.7(4) . . ?
C11 C8 B2 122.7(4) . . ?
C9 C8 B2 114.1(4) . . ?
B13 C8 B2 64.6(4) . . ?
C11 C8 B3 111.7(4) . . ?
C9 C8 B3 63.1(3) . . ?
B13 C8 B3 117.4(4) . . ?
B2 C8 B3 58.9(3) . . ?
C13 C9 C8 107.8(5) . . ?
C13 C9 B10 118.5(5) . . ?
C8 C9 B10 125.7(4) . . ?
C13 C9 B3 112.4(5) . . ?
C8 C9 B3 62.8(3) . . ?
B10 C9 B3 117.4(4) . . ?
C13 C9 B4 121.9(5) . . ?
C8 C9 B4 113.7(4) . . ?
B10 C9 B4 63.6(3) . . ?
B3 C9 B4 59.5(3) . . ?
C12 C11 C8 106.6(5) . . ?
C11 C12 C13 109.4(5) . . ?
C12 C13 C9 106.6(5) . . ?
B5 B1 B4 53.2(3) . . ?
B5 B1 B3 102.0(4) . . ?
B4 B1 B3 53.5(3) . . ?
B5 B1 B7 103.3(4) . . ?
B4 B1 B7 128.2(4) . . ?
B3 B1 B7 101.2(4) . . ?
B5 B1 B6 54.9(3) . . ?
B4 B1 B6 103.7(4) . . ?
B3 B1 B6 128.7(4) . . ?
B7 B1 B6 53.6(4) . . ?
B3 B2 C8 60.9(3) . . ?
B3 B2 B7 119.5(5) . . ?
C8 B2 B7 103.2(4) . . ?
B3 B2 B13 110.0(4) . . ?
C8 B2 B13 54.4(3) . . ?
B7 B2 B13 59.1(4) . . ?
B2 B3 B4 121.1(5) . . ?
B2 B3 C8 60.2(3) . . ?
B4 B3 C8 107.2(4) . . ?
B2 B3 C9 107.4(4) . . ?
B4 B3 C9 60.5(3) . . ?
C8 B3 C9 54.1(3) . . ?
B2 B3 B1 64.0(4) . . ?
B4 B3 B1 62.7(4) . . ?
C8 B3 B1 99.9(4) . . ?
C9 B3 B1 99.8(4) . . ?
B5 B4 B3 120.1(5) . . ?
B5 B4 C9 105.4(4) . . ?
B3 B4 C9 60.0(3) . . ?
B5 B4 B10 61.1(3) . . ?
B3 B4 B10 109.9(4) . . ?
C9 B4 B10 54.8(3) . . ?
B5 B4 B1 63.1(4) . . ?
B3 B4 B1 63.8(4) . . ?
C9 B4 B1 100.3(4) . . ?
B10 B4 B1 104.8(4) . . ?
B4 B5 B11 115.1(4) . . ?
B4 B5 B10 61.5(4) . . ?
B11 B5 B10 61.0(3) . . ?
B4 B5 B6 121.2(5) . . ?
B11 B5 B6 59.5(4) . . ?
B10 B5 B6 111.0(4) . . ?
B4 B5 B1 63.7(4) . . ?
B11 B5 B1 106.8(4) . . ?
B10 B5 B1 105.5(4) . . ?
B6 B5 B1 63.8(4) . . ?
B12 B6 B11 63.2(4) . . ?
B12 B6 B7 59.4(4) . . ?
B11 B6 B7 112.6(5) . . ?
B12 B6 B5 112.6(4) . . ?
B11 B6 B5 59.4(3) . . ?
B7 B6 B5 117.0(5) . . ?
B12 B6 B1 105.6(4) . . ?
B11 B6 B1 104.8(4) . . ?
B7 B6 B1 62.8(4) . . ?
B5 B6 B1 61.2(4) . . ?
B12 B7 B13 62.6(4) . . ?
B12 B7 B6 60.2(4) . . ?
B13 B7 B6 112.9(5) . . ?
B12 B7 B2 115.8(5) . . ?
B13 B7 B2 61.0(3) . . ?
B6 B7 B2 120.9(5) . . ?
B12 B7 B1 106.8(5) . . ?
B13 B7 B1 104.9(4) . . ?
B6 B7 B1 63.6(4) . . ?
B2 B7 B1 62.9(4) . . ?
C9 B10 B5 107.8(4) . . ?
C9 B10 B4 61.5(3) . . ?
B5 B10 B4 57.4(3) . . ?
C9 B10 B11 117.2(4) . . ?
B5 B10 B11 58.7(3) . . ?
B4 B10 B11 109.5(4) . . ?
B5 B11 B6 61.1(4) . . ?
B5 B11 B10 60.3(4) . . ?
B6 B11 B10 111.7(4) . . ?
B5 B11 B12 110.0(4) . . ?
B6 B11 B12 58.3(4) . . ?
B10 B11 B12 116.9(4) . . ?
B7 B12 B6 60.5(4) . . ?
B7 B12 B13 59.0(4) . . ?
B6 B12 B13 110.1(5) . . ?
B7 B12 B11 109.5(5) . . ?
B6 B12 B11 58.4(3) . . ?
B13 B12 B11 117.0(4) . . ?
C8 B13 B7 109.3(5) . . ?
C8 B13 B2 61.0(3) . . ?
B7 B13 B2 60.0(4) . . ?
C8 B13 B12 117.3(5) . . ?
B7 B13 B12 58.3(4) . . ?
B2 B13 B12 111.2(5) . . ?
C8' C8' C11' 105.7(4) 7_565 . ?
C8' C8' B13' 123.3(7) 7_565 . ?
C11' C8' B13' 121.4(7) . . ?
C8' C8' B3' 63.5(2) 7_565 . ?
C11' C8' B3' 114.2(6) . . ?
B13' C8' B3' 115.3(5) . . ?
C8' C8' B2' 113.7(3) 7_565 . ?
C11' C8' B2' 124.3(5) . . ?
B13' C8' B2' 64.5(6) . . ?
B3' C8' B2' 58.0(4) . . ?
C12' C11' C8' 107.1(7) . . ?
C11' C12' C11' 105.4(9) . 7_565 ?
C22 N1 C23 113.2(4) . . ?
C22 N1 C21 113.6(4) . . ?
C23 N1 C21 112.8(4) . . ?
C24 N2 C26 111.5(5) . . ?
C24 N2 C25 111.5(5) . . ?
C26 N2 C25 111.1(6) . . ?
C27 N3 C27 110.7(5) . 7_565 ?
C27 N3 C28 111.5(3) . . ?
C27 N3 C28 111.5(3) 7_565 . ?
N4 N4 C29 79.8(17) 5_656 5_656 ?
N4 N4 C30 75.9(16) 5_656 5_656 ?
C29 N4 C30 126.6(11) 5_656 5_656 ?
N4 N4 C29 66.4(16) 5_656 . ?
C29 N4 C29 146.2(7) 5_656 . ?
C30 N4 C29 46.2(7) 5_656 . ?
N4 N4 C30 71.1(15) 5_656 . ?
C29 N4 C30 47.1(8) 5_656 . ?
C30 N4 C30 147.0(6) 5_656 . ?
C29 N4 C30 116.8(9) . . ?
N4 N4 C31 86.5(17) 5_656 5_656 ?
C29 N4 C31 64.9(9) 5_656 5_656 ?
C30 N4 C31 66.8(8) 5_656 5_656 ?
C29 N4 C31 111.1(10) . 5_656 ?
C30 N4 C31 110.5(10) . 5_656 ?
N4 N4 C31 64.6(15) 5_656 . ?
C29 N4 C31 107.3(10) 5_656 . ?
C30 N4 C31 103.8(9) 5_656 . ?
C29 N4 C31 58.7(8) . . ?
C30 N4 C31 61.7(8) . . ?
C31 N4 C31 151.1(6) 5_656 . ?
C30 C29 N4 71.7(10) 5_656 5_656 ?
C30 C29 N4 65.8(9) 5_656 . ?
N4 C29 N4 33.8(7) 5_656 . ?
C30 C29 C31 132.5(11) 5_656 . ?
N4 C29 C31 63.2(8) 5_656 . ?
N4 C29 C31 68.5(8) . . ?
C29 C30 N4 68.0(9) 5_656 5_656 ?
C29 C30 N4 61.2(9) 5_656 . ?
N4 C30 N4 33.0(6) 5_656 . ?
C29 C30 C31 125.2(10) 5_656 . ?
N4 C30 C31 59.7(7) 5_656 . ?
N4 C30 C31 66.1(7) . . ?
B6' B1' B7' 54.1(6) . . ?
B6' B1' B7' 54.1(6) . 7_565 ?
B7' B1' B7' 101.9(13) . 7_565 ?
B6' B1' B2' 103.6(5) . . ?
B7' B1' B2' 53.5(6) . . ?
B7' B1' B2' 126.7(6) 7_565 . ?
B6' B1' B2' 103.6(5) . 7_565 ?
B7' B1' B2' 126.7(6) . 7_565 ?
B7' B1' B2' 53.5(6) 7_565 7_565 ?
B2' B1' B2' 100.2(6) . 7_565 ?
B3' B2' B7' 118.7(8) . . ?
B3' B2' C8' 60.3(4) . . ?
B7' B2' C8' 105.4(8) . . ?
B3' B2' B13' 108.5(6) . . ?
B7' B2' B13' 60.5(6) . . ?
C8' B2' B13' 54.3(4) . . ?
B3' B2' B1' 64.1(4) . . ?
B7' B2' B1' 62.0(5) . . ?
C8' B2' B1' 101.8(5) . . ?
B13' B2' B1' 103.6(8) . . ?
B2' B3' B2' 121.7(10) . 7_565 ?
B2' B3' C8' 61.7(4) . . ?
B2' B3' C8' 107.8(6) 7_565 . ?
B2' B3' C8' 107.8(6) . 7_565 ?
B2' B3' C8' 61.7(4) 7_565 7_565 ?
C8' B3' C8' 53.0(4) . 7_565 ?
B7' B6' B7' 117.6(9) . 7_565 ?
B7' B6' B12' 62.6(9) . . ?
B7' B6' B12' 107.3(9) 7_565 . ?
B7' B6' B12' 107.3(9) . 7_565 ?
B7' B6' B12' 62.6(9) 7_565 7_565 ?
B12' B6' B12' 52.6(16) . 7_565 ?
B7' B6' B1' 63.1(5) . . ?
B7' B6' B1' 63.1(5) 7_565 . ?
B12' B6' B1' 107.0(8) . . ?
B12' B6' B1' 107.0(8) 7_565 . ?
B6' B7' B2' 121.5(7) . . ?
B6' B7' B13' 111.9(12) . . ?
B2' B7' B13' 62.3(7) . . ?
B6' B7' B12' 59.8(11) . . ?
B2' B7' B12' 114.1(6) . . ?
B13' B7' B12' 60.2(9) . . ?
B6' B7' B1' 62.8(6) . . ?
B2' B7' B1' 64.4(5) . . ?
B13' B7' B1' 106.5(6) . . ?
B12' B7' B1' 104.8(10) . . ?
B12' B12' B6' 63.7(8) 7_565 . ?
B12' B12' B13' 119.8(7) 7_565 . ?
B6' B12' B13' 109.3(8) . . ?
B12' B12' B7' 112.5(8) 7_565 . ?
B6' B12' B7' 57.7(6) . . ?
B13' B12' B7' 59.4(8) . . ?
C8' B13' B7' 108.2(6) . . ?
C8' B13' B12' 116.9(10) . . ?
B7' B13' B12' 60.4(9) . . ?
C8' B13' B2' 61.2(6) . . ?
B7' B13' B2' 57.2(7) . . ?
B12' B13' B2' 110.0(6) . . ?
N4 C31 C29 51.8(7) 5_656 . ?
N4 C31 C30 53.5(7) 5_656 . ?
C29 C31 C30 102.3(7) . . ?
N4 C31 N4 28.9(6) 5_656 . ?
C29 C31 N4 52.8(7) . . ?
C30 C31 N4 52.2(6) . . ?

loop_
_geom_bond_atom_site_label_1
_geom_bond_atom_site_label_2
_geom_bond_distance
_geom_bond_site_symmetry_2
_geom_bond_publ_flag
C8 C11 1.552(6) . ?
C8 C9 1.570(7) . ?
C8 B13 1.591(7) . ?
C8 B2 1.711(7) . ?
C8 B3 1.723(7) . ?
C9 C13 1.514(7) . ?
C9 B10 1.616(8) . ?
C9 B3 1.729(7) . ?
C9 B4 1.737(8) . ?
C11 C12 1.493(9) . ?
C12 C13 1.502(10) . ?
B1 B5 1.892(8) . ?
B1 B4 1.902(10) . ?
B1 B3 1.920(9) . ?
B1 B7 1.923(10) . ?
B1 B6 1.937(10) . ?
B2 B3 1.688(9) . ?
B2 B7 1.751(9) . ?
B2 B13 1.769(9) . ?
B3 B4 1.719(9) . ?
B4 B5 1.699(9) . ?
B4 B10 1.771(8) . ?
B5 B11 1.737(8) . ?
B5 B10 1.765(9) . ?
B5 B6 1.767(10) . ?
B6 B12 1.737(10) . ?
B6 B11 1.739(9) . ?
B6 B7 1.742(10) . ?
B7 B12 1.723(11) . ?
B7 B13 1.735(9) . ?
B10 B11 1.778(8) . ?
B11 B12 1.822(9) . ?
B12 B13 1.797(8) . ?
C8' C8' 1.512(10) 7_565 ?
C8' C11' 1.541(8) . ?
C8' B13' 1.593(12) . ?
C8' B3' 1.695(8) . ?
C8' B2' 1.718(8) . ?
C11' C12' 1.476(11) . ?
C12' C11' 1.476(11) 7_565 ?
N1 C22 1.468(6) . ?
N1 C23 1.470(6) . ?
N1 C21 1.478(6) . ?
N2 C24 1.473(7) . ?
N2 C26 1.479(8) . ?
N2 C25 1.483(8) . ?
N3 C27 1.487(5) . ?
N3 C27 1.487(5) 7_565 ?
N3 C28 1.493(8) . ?
N4 N4 0.823(15) 5_656 ?
N4 C29 1.354(16) 5_656 ?
N4 C30 1.431(15) 5_656 ?
N4 C29 1.454(15) . ?
N4 C30 1.467(15) . ?
N4 C31 1.537(15) 5_656 ?
N4 C31 1.699(14) . ?
C29 C30 1.132(16) 5_656 ?
C29 N4 1.354(16) 5_656 ?
C29 C31 1.559(17) . ?
C30 C29 1.132(16) 5_656 ?
C30 N4 1.431(15) 5_656 ?
C30 C31 1.635(17) . ?
B1' B6' 1.838(14) . ?
B1' B7' 1.844(9) . ?
B1' B7' 1.844(9) 7_565 ?
B1' B2' 1.884(9) . ?
B1' B2' 1.884(9) 7_565 ?
B2' B3' 1.654(11) . ?
B2' B7' 1.679(19) . ?
B2' B13' 1.769(17) . ?
B3' B2' 1.654(11) 7_565 ?
B3' C8' 1.695(8) 7_565 ?
B6' B7' 1.674(19) . ?
B6' B7' 1.674(19) 7_565 ?
B6' B12' 1.712(15) . ?
B6' B12' 1.712(15) 7_565 ?
B7' B13' 1.740(11) . ?
B7' B12' 1.76(2) . ?
B12' B12' 1.52(5) 7_565 ?
B12' B13' 1.75(3) . ?
C31 N4 1.537(15) 5_656 ?
